data_2016853
loop_
_publ_author_name
'Ravikumar, K.'
'Sridhar, B.'
'Krishnan, Harihara'
'Singh, A. N.'

_publ_section_title
;
 Halide salts of antimigraine agents eletriptan and naratriptan
;
_journal_coeditor_code DN3101
_journal_issue 12
_journal_name_full 'Acta Crystallographica Section C'
_journal_page_first o653
_journal_page_last o656
_journal_paper_doi 10.1107/S0108270108037621
_journal_volume 64
_journal_year 2008
_chemical_formula_iupac 'C17 H26 N3 O2 S + , Cl -'
_chemical_formula_moiety 'C17 H26 N3 O2 S + , Cl -'
_chemical_formula_sum 'C17 H26 Cl N3 O2 S'
_chemical_formula_weight 371.92
_chemical_name_common
;
naratriptan hydrochloride
;
_chemical_name_systematic
;
1-methyl-4-{5-[2-(methylsulfamoyl)ethyl]-1<i>H</i>-indol-3-yl}piperidinium
chloride
;
_space_group_IT_number 2
_symmetry_cell_setting triclinic
_symmetry_space_group_name_Hall '-P 1'
_symmetry_space_group_name_H-M 'P -1'
_atom_sites_solution_hydrogens geom
_atom_sites_solution_primary direct
_atom_sites_solution_secondary difmap
_audit_creation_method SHELXL97
_cell_angle_alpha 78.3480(10)
_cell_angle_beta 76.3380(10)
_cell_angle_gamma 86.0330(10)
_cell_formula_units_Z 2
_cell_length_a 6.1914(5)
_cell_length_b 12.2298(10)
_cell_length_c 12.9948(11)
_cell_measurement_reflns_used 5193
_cell_measurement_temperature 294(2)
_cell_measurement_theta_max 27.95
_cell_measurement_theta_min 2.58
_cell_volume 936.18(13)
_computing_cell_refinement 'SAINT (Bruker, 2001)'
_computing_data_collection 'SMART (Bruker, 2001)'
_computing_data_reduction 'SAINT (Bruker, 2001)'
_computing_molecular_graphics
;
DIAMOND (Brandenburg & Putz, 2005) and PLATON (Spek, 2003)
;
_computing_publication_material 'SHELXL97 (Sheldrick, 2008)'
_computing_structure_refinement 'SHELXL97 (Sheldrick, 2008)'
_computing_structure_solution 'SHELXS97 (Sheldrick, 2008)'
_diffrn_ambient_temperature 294(2)
_diffrn_measured_fraction_theta_full 0.997
_diffrn_measured_fraction_theta_max 0.997
_diffrn_measurement_device 'Bruker SMART APEX CCD area-detector'
_diffrn_measurement_device_type 'Burker SMART APEX CCD area-detector'
_diffrn_measurement_method \w
_diffrn_radiation_monochromator graphite
_diffrn_radiation_source 'fine-focus sealed tube'
_diffrn_radiation_type MoK\a
_diffrn_radiation_wavelength 0.71073
_diffrn_reflns_av_R_equivalents 0.0183
_diffrn_reflns_av_sigmaI/netI 0.0194
_diffrn_reflns_limit_h_max 7
_diffrn_reflns_limit_h_min -7
_diffrn_reflns_limit_k_max 14
_diffrn_reflns_limit_k_min -14
_diffrn_reflns_limit_l_max 15
_diffrn_reflns_limit_l_min -15
_diffrn_reflns_number 9097
_diffrn_reflns_theta_full 25.00
_diffrn_reflns_theta_max 25.00
_diffrn_reflns_theta_min 1.64
_diffrn_standards_number 0
_exptl_absorpt_coefficient_mu 0.330
_exptl_absorpt_correction_type none
_exptl_crystal_colour colourless
_exptl_crystal_density_diffrn 1.319
_exptl_crystal_density_method 'not measured'
_exptl_crystal_description block
_exptl_crystal_F_000 396
_exptl_crystal_size_max 0.18
_exptl_crystal_size_mid 0.15
_exptl_crystal_size_min 0.08
_refine_diff_density_max 0.243
_refine_diff_density_min -0.341
_refine_ls_extinction_method none
_refine_ls_goodness_of_fit_ref 1.034
_refine_ls_hydrogen_treatment mixed
_refine_ls_matrix_type full
_refine_ls_number_parameters 231
_refine_ls_number_reflns 3301
_refine_ls_number_restraints 0
_refine_ls_restrained_S_all 1.034
_refine_ls_R_factor_all 0.0393
_refine_ls_R_factor_gt 0.0361
_refine_ls_shift/su_max 0.001
_refine_ls_shift/su_mean 0.000
_refine_ls_structure_factor_coef Fsqd
_refine_ls_weighting_details 'calc w = 1/[\s^2^(Fo^2^)+(0.0486P)^2^+0.3147P] where P=(Fo^2^+2Fc^2^)/3'
_refine_ls_weighting_scheme calc
_refine_ls_wR_factor_gt 0.0940
_refine_ls_wR_factor_ref 0.0966
_reflns_number_gt 3006
_reflns_number_total 3301
_reflns_threshold_expression I>2\s(I)
_cod_data_source_file dn3101.cif
_cod_data_source_block II
_cod_database_code 2016853
_cod_database_fobs_code 2016853

loop_
_symmetry_equiv_pos_as_xyz
'x, y, z'
'-x, -y, -z'

loop_
_atom_site_type_symbol
_atom_site_label
_atom_site_fract_x
_atom_site_fract_y
_atom_site_fract_z
_atom_site_U_iso_or_equiv
_atom_site_adp_type
_atom_site_calc_flag
_atom_site_refinement_flags
_atom_site_occupancy
C C1 0.5449(3) 0.98809(16) 0.65005(17) 0.0562(5) Uani d . 1
H H1 0.6528 1.0189 0.5901 0.067 Uiso calc R 1
C C2 0.5646(3) 0.88617(14) 0.71365(14) 0.0441(4) Uani d . 1
C C3 0.3612(3) 0.87256(14) 0.79556(14) 0.0418(4) Uani d . 1
C C4 0.2735(3) 0.78710(14) 0.88254(13) 0.0422(4) Uani d . 1
H H4 0.3556 0.7214 0.8966 0.051 Uiso calc R 1
C C5 0.0654(3) 0.80058(16) 0.94706(14) 0.0460(4) Uani d . 1
C C6 -0.0569(3) 0.90060(17) 0.92507(16) 0.0543(5) Uani d . 1
H H6 -0.1959 0.9094 0.9696 0.065 Uiso calc R 1
C C7 0.0218(3) 0.98533(16) 0.84045(17) 0.0553(5) Uani d . 1
H H7 -0.0617 1.0506 0.8268 0.066 Uiso calc R 1
C C8 0.2305(3) 0.97032(14) 0.77583(15) 0.0483(4) Uani d . 1
C C9 0.7580(3) 0.80530(14) 0.70112(14) 0.0420(4) Uani d . 1
H H9 0.8091 0.7900 0.7686 0.050 Uiso calc R 1
C C10 0.9532(3) 0.85169(14) 0.60995(15) 0.0473(4) Uani d . 1
H H10A 0.9037 0.8719 0.5430 0.057 Uiso calc R 1
H H10B 1.0040 0.9188 0.6250 0.057 Uiso calc R 1
C C11 1.1431(3) 0.76844(15) 0.59688(16) 0.0500(4) Uani d . 1
H H11A 1.2626 0.8001 0.5376 0.060 Uiso calc R 1
H H11B 1.1995 0.7517 0.6621 0.060 Uiso calc R 1
C C12 0.8864(3) 0.61234(15) 0.66696(15) 0.0464(4) Uani d . 1
H H12A 0.9404 0.5932 0.7328 0.056 Uiso calc R 1
H H12B 0.8386 0.5445 0.6520 0.056 Uiso calc R 1
C C13 0.6933(3) 0.69450(14) 0.68115(15) 0.0445(4) Uani d . 1
H H13A 0.5770 0.6617 0.7415 0.053 Uiso calc R 1
H H13B 0.6336 0.7085 0.6169 0.053 Uiso calc R 1
C C14 1.2579(3) 0.58442(16) 0.55097(17) 0.0547(5) Uani d . 1
H H14A 1.3259 0.5650 0.6116 0.082 Uiso calc R 1
H H14B 1.3653 0.6187 0.4887 0.082 Uiso calc R 1
H H14C 1.2047 0.5182 0.5370 0.082 Uiso calc R 1
C C15 -0.0332(3) 0.70945(17) 1.03972(15) 0.0515(5) Uani d . 1
H H15A -0.0777 0.7399 1.1051 0.062 Uiso calc R 1
H H15B 0.0791 0.6516 1.0502 0.062 Uiso calc R 1
C C16 -0.2340(3) 0.65810(16) 1.02022(14) 0.0479(4) Uani d . 1
H H16A -0.1838 0.6150 0.9637 0.057 Uiso calc R 1
H H16B -0.3320 0.7176 0.9951 0.057 Uiso calc R 1
C C17 -0.6003(4) 0.7424(2) 1.2136(2) 0.0837(8) Uani d . 1
H H17A -0.7250 0.7243 1.1886 0.126 Uiso calc R 1
H H17B -0.5170 0.8001 1.1608 0.126 Uiso calc R 1
H H17C -0.6525 0.7681 1.2805 0.126 Uiso calc R 1
N N1 0.3461(3) 1.03869(14) 0.68603(15) 0.0601(5) Uani d . 1
H H1N 0.297(4) 1.105(2) 0.6619(18) 0.064(6) Uiso d . 1
N N2 1.0693(2) 0.66347(12) 0.57513(12) 0.0420(3) Uani d . 1
H H2N 1.013(3) 0.6777(16) 0.5170(17) 0.053(6) Uiso d . 1
N N3 -0.4582(3) 0.64332(17) 1.23026(14) 0.0608(5) Uani d . 1
H H3N -0.358(4) 0.6518(19) 1.2550(18) 0.062(7) Uiso d . 1
O O1 -0.5847(2) 0.54093(13) 1.11255(11) 0.0635(4) Uani d . 1
O O2 -0.2388(3) 0.48404(12) 1.17328(12) 0.0682(4) Uani d . 1
S S1 -0.38571(7) 0.57068(4) 1.13655(4) 0.04786(15) Uani d . 1
Cl Cl1 0.83672(9) 0.71229(4) 0.38363(4) 0.05522(16) Uani d . 1

loop_
_atom_site_aniso_label
_atom_site_aniso_U_11
_atom_site_aniso_U_22
_atom_site_aniso_U_33
_atom_site_aniso_U_12
_atom_site_aniso_U_13
_atom_site_aniso_U_23
C1 0.0587(12) 0.0429(10) 0.0590(12) -0.0056(9) -0.0049(9) 0.0001(9)
C2 0.0478(10) 0.0388(9) 0.0450(10) -0.0050(7) -0.0108(8) -0.0050(7)
C3 0.0451(9) 0.0394(9) 0.0439(9) -0.0011(7) -0.0146(7) -0.0092(7)
C4 0.0425(9) 0.0438(9) 0.0419(9) -0.0002(7) -0.0146(7) -0.0063(7)
C5 0.0443(10) 0.0544(10) 0.0421(9) -0.0038(8) -0.0136(8) -0.0105(8)
C6 0.0475(11) 0.0599(12) 0.0568(11) 0.0039(9) -0.0081(9) -0.0203(9)
C7 0.0560(11) 0.0440(10) 0.0682(13) 0.0094(8) -0.0160(10) -0.0173(9)
C8 0.0549(11) 0.0380(9) 0.0544(11) 0.0004(8) -0.0160(9) -0.0108(8)
C9 0.0431(9) 0.0431(9) 0.0395(9) -0.0051(7) -0.0116(7) -0.0030(7)
C10 0.0475(10) 0.0397(9) 0.0531(10) -0.0116(8) -0.0078(8) -0.0059(8)
C11 0.0397(9) 0.0509(10) 0.0584(11) -0.0120(8) -0.0077(8) -0.0082(9)
C12 0.0424(9) 0.0410(9) 0.0517(10) -0.0069(7) -0.0068(8) -0.0015(8)
C13 0.0378(9) 0.0414(9) 0.0508(10) -0.0075(7) -0.0075(7) -0.0015(8)
C14 0.0471(10) 0.0516(11) 0.0615(12) 0.0044(8) -0.0095(9) -0.0068(9)
C15 0.0424(10) 0.0691(12) 0.0414(9) -0.0055(9) -0.0104(8) -0.0046(9)
C16 0.0496(10) 0.0560(11) 0.0379(9) -0.0042(8) -0.0126(8) -0.0047(8)
C17 0.0595(14) 0.111(2) 0.0876(18) 0.0127(14) -0.0122(13) -0.0464(16)
N1 0.0664(11) 0.0363(9) 0.0695(11) 0.0036(8) -0.0111(9) 0.0019(8)
N2 0.0390(8) 0.0431(8) 0.0437(8) -0.0023(6) -0.0133(6) -0.0031(6)
N3 0.0491(10) 0.0898(14) 0.0458(9) -0.0096(9) -0.0105(8) -0.0160(9)
O1 0.0580(8) 0.0756(10) 0.0605(9) -0.0186(7) -0.0204(7) -0.0076(7)
O2 0.0711(10) 0.0586(9) 0.0723(10) -0.0023(7) -0.0276(8) 0.0071(7)
S1 0.0467(3) 0.0543(3) 0.0422(3) -0.0076(2) -0.01441(19) -0.0012(2)
Cl1 0.0698(3) 0.0475(3) 0.0532(3) 0.0039(2) -0.0278(2) -0.0064(2)

loop_
_atom_type_symbol
_atom_type_description
_atom_type_scat_dispersion_real
_atom_type_scat_dispersion_imag
_atom_type_scat_source
C C 0.0033 0.0016 'International Tables Vol C Tables 4.2.6.8 and 6.1.1.4'
H H 0.0000 0.0000 'International Tables Vol C Tables 4.2.6.8 and 6.1.1.4'
N N 0.0061 0.0033 'International Tables Vol C Tables 4.2.6.8 and 6.1.1.4'
O O 0.0106 0.0060 'International Tables Vol C Tables 4.2.6.8 and 6.1.1.4'
S S 0.1246 0.1234 'International Tables Vol C Tables 4.2.6.8 and 6.1.1.4'
Cl Cl 0.1484 0.1585 'International Tables Vol C Tables 4.2.6.8 and 6.1.1.4'

loop_
_geom_angle_atom_site_label_1
_geom_angle_atom_site_label_2
_geom_angle_atom_site_label_3
_geom_angle
_geom_angle_publ_flag
N1 C1 C2 110.95(18) ?
N1 C1 H1 124.5 ?
C2 C1 H1 124.5 ?
C1 C2 C3 105.67(16) ?
C1 C2 C9 127.22(17) ?
C3 C2 C9 127.11(15) ?
C4 C3 C8 118.36(16) ?
C4 C3 C2 134.72(16) ?
C8 C3 C2 106.91(15) ?
C5 C4 C3 120.04(16) ?
C5 C4 H4 120.0 ?
C3 C4 H4 120.0 ?
C4 C5 C6 119.39(17) ?
C4 C5 C15 120.92(17) ?
C6 C5 C15 119.68(17) ?
C7 C6 C5 122.34(18) ?
C7 C6 H6 118.8 ?
C5 C6 H6 118.8 ?
C6 C7 C8 117.64(18) ?
C6 C7 H7 121.2 ?
C8 C7 H7 121.2 ?
N1 C8 C7 130.05(18) ?
N1 C8 C3 107.73(17) ?
C7 C8 C3 122.22(18) ?
C2 C9 C13 111.95(14) ?
C2 C9 C10 112.59(14) ?
C13 C9 C10 108.55(14) ?
C2 C9 H9 107.9 ?
C13 C9 H9 107.9 ?
C10 C9 H9 107.9 ?
C11 C10 C9 111.80(14) ?
C11 C10 H10A 109.3 ?
C9 C10 H10A 109.3 ?
C11 C10 H10B 109.3 ?
C9 C10 H10B 109.3 ?
H10A C10 H10B 107.9 ?
N2 C11 C10 110.57(14) ?
N2 C11 H11A 109.5 ?
C10 C11 H11A 109.5 ?
N2 C11 H11B 109.5 ?
C10 C11 H11B 109.5 ?
H11A C11 H11B 108.1 ?
N2 C12 C13 109.36(14) ?
N2 C12 H12A 109.8 ?
C13 C12 H12A 109.8 ?
N2 C12 H12B 109.8 ?
C13 C12 H12B 109.8 ?
H12A C12 H12B 108.3 ?
C12 C13 C9 112.80(14) ?
C12 C13 H13A 109.0 ?
C9 C13 H13A 109.0 ?
C12 C13 H13B 109.0 ?
C9 C13 H13B 109.0 ?
H13A C13 H13B 107.8 ?
N2 C14 H14A 109.5 ?
N2 C14 H14B 109.5 ?
H14A C14 H14B 109.5 ?
N2 C14 H14C 109.5 ?
H14A C14 H14C 109.5 ?
H14B C14 H14C 109.5 ?
C5 C15 C16 112.07(15) ?
C5 C15 H15A 109.2 ?
C16 C15 H15A 109.2 ?
C5 C15 H15B 109.2 ?
C16 C15 H15B 109.2 ?
H15A C15 H15B 107.9 ?
C15 C16 S1 113.24(12) ?
C15 C16 H16A 108.9 ?
S1 C16 H16A 108.9 ?
C15 C16 H16B 108.9 ?
S1 C16 H16B 108.9 ?
H16A C16 H16B 107.7 ?
N3 C17 H17A 109.5 ?
N3 C17 H17B 109.5 ?
H17A C17 H17B 109.5 ?
N3 C17 H17C 109.5 ?
H17A C17 H17C 109.5 ?
H17B C17 H17C 109.5 ?
C1 N1 C8 108.74(16) ?
C1 N1 H1N 128.8(15) ?
C8 N1 H1N 122.4(15) ?
C14 N2 C11 111.69(14) y
C14 N2 C12 112.41(14) y
C11 N2 C12 110.27(14) y
C14 N2 H2N 105.4(13) ?
C11 N2 H2N 110.6(13) ?
C12 N2 H2N 106.2(13) ?
C17 N3 S1 119.18(16) ?
C17 N3 H3N 114.2(17) ?
S1 N3 H3N 111.8(17) ?
O1 S1 O2 119.03(9) ?
O1 S1 N3 107.23(10) ?
O2 S1 N3 106.20(10) ?
O1 S1 C16 107.89(9) ?
O2 S1 C16 108.31(9) ?
N3 S1 C16 107.69(10) y

loop_
_geom_bond_atom_site_label_1
_geom_bond_atom_site_label_2
_geom_bond_distance
_geom_bond_publ_flag
C1 N1 1.363(3) y
C1 C2 1.365(3) ?
C1 H1 0.9300 ?
C2 C3 1.439(2) ?
C2 C9 1.499(2) ?
C3 C4 1.406(2) ?
C3 C8 1.411(2) ?
C4 C5 1.380(3) ?
C4 H4 0.9300 ?
C5 C6 1.409(3) ?
C5 C15 1.506(3) ?
C6 C7 1.370(3) ?
C6 H6 0.9300 ?
C7 C8 1.388(3) ?
C7 H7 0.9300 ?
C8 N1 1.366(2) ?
C9 C13 1.527(2) ?
C9 C10 1.527(2) ?
C9 H9 0.9800 ?
C10 C11 1.503(3) ?
C10 H10A 0.9700 ?
C10 H10B 0.9700 ?
C11 N2 1.492(2) y
C11 H11A 0.9700 ?
C11 H11B 0.9700 ?
C12 N2 1.502(2) y
C12 C13 1.509(2) ?
C12 H12A 0.9700 ?
C12 H12B 0.9700 ?
C13 H13A 0.9700 ?
C13 H13B 0.9700 ?
C14 N2 1.480(2) ?
C14 H14A 0.9600 ?
C14 H14B 0.9600 ?
C14 H14C 0.9600 ?
C15 C16 1.525(3) ?
C15 H15A 0.9700 ?
C15 H15B 0.9700 ?
C16 S1 1.7679(18) ?
C16 H16A 0.9700 ?
C16 H16B 0.9700 ?
C17 N3 1.458(3) ?
C17 H17A 0.9600 ?
C17 H17B 0.9600 ?
C17 H17C 0.9600 ?
N1 H1N 0.87(2) ?
N2 H2N 0.89(2) ?
N3 S1 1.6116(19) y
N3 H3N 0.78(2) ?
O1 S1 1.4272(14) ?
O2 S1 1.4301(15) ?

loop_
_geom_hbond_atom_site_label_D
_geom_hbond_atom_site_label_H
_geom_hbond_atom_site_label_A
_geom_hbond_site_symmetry_A
_geom_hbond_distance_DH
_geom_hbond_distance_HA
_geom_hbond_distance_DA
_geom_hbond_angle_DHA
N1 H1N Cl1 2_676 0.87(2) 2.34(2) 3.2045(18) 173(2)
N2 H2N Cl1 . 0.89(2) 2.21(2) 3.0978(16) 174(2)
N3 H3N Cl1 1_456 0.78(2) 2.53(2) 3.2601(19) 157(2)

loop_
_geom_torsion_atom_site_label_1
_geom_torsion_atom_site_label_2
_geom_torsion_atom_site_label_3
_geom_torsion_atom_site_label_4
_geom_torsion
N1 C1 C2 C3 0.1(2)
N1 C1 C2 C9 -179.73(17)
C1 C2 C3 C4 177.9(2)
C9 C2 C3 C4 -2.3(3)
C1 C2 C3 C8 -0.6(2)
C9 C2 C3 C8 179.18(16)
C8 C3 C4 C5 -0.8(2)
C2 C3 C4 C5 -179.24(18)
C3 C4 C5 C6 -0.2(3)
C3 C4 C5 C15 179.14(16)
C4 C5 C6 C7 0.9(3)
C15 C5 C6 C7 -178.44(18)
C5 C6 C7 C8 -0.5(3)
C6 C7 C8 N1 178.3(2)
C6 C7 C8 C3 -0.7(3)
C4 C3 C8 N1 -177.86(16)
C2 C3 C8 N1 0.9(2)
C4 C3 C8 C7 1.3(3)
C2 C3 C8 C7 -179.87(17)
C1 C2 C9 C13 -118.4(2)
C3 C2 C9 C13 61.9(2)
C1 C2 C9 C10 4.3(3)
C3 C2 C9 C10 -175.50(17)
C2 C9 C10 C11 -178.59(15)
C13 C9 C10 C11 -54.06(19)
C9 C10 C11 N2 58.1(2)
N2 C12 C13 C9 -57.48(19)
C2 C9 C13 C12 179.30(14)
C10 C9 C13 C12 54.40(19)
C4 C5 C15 C16 -112.37(19)
C6 C5 C15 C16 67.0(2)
C5 C15 C16 S1 -168.50(14)
C2 C1 N1 C8 0.5(2)
C7 C8 N1 C1 180.0(2)
C3 C8 N1 C1 -0.9(2)
C10 C11 N2 C14 174.23(15)
C10 C11 N2 C12 -60.02(19)
C13 C12 N2 C14 -175.61(15)
C13 C12 N2 C11 59.04(19)
C17 N3 S1 O1 -54.9(2)
C17 N3 S1 O2 176.81(17)
C17 N3 S1 C16 60.96(19)
C15 C16 S1 O1 171.84(14)
C15 C16 S1 O2 -58.07(17)
C15 C16 S1 N3 56.39(17)

loop_
_cod_related_entry_id
_cod_related_entry_database
_cod_related_entry_code
1 ChemSpider 54857
